data_4069741
loop_
_publ_author_name
'Lin, Yan'
'Yuan, Jingjing'
'Hu, Ming'
'Cheng, Jie'
'Yin, Jun'
'Jin, Shan'
'Liu, Sheng Hua'

_publ_section_title
;
 Syntheses and Properties of Binuclear Ruthenium Vinyl Complexes with
 Dithienylethene Units as Multifunction Switches
;
_journal_issue 22
_journal_name_full Organometallics
_journal_page_first 6402
_journal_paper_doi 10.1021/om900396b
_journal_volume 28
_journal_year 2009
_chemical_formula_sum 'C51 H94 Cl2 F6 O2 P6 Ru2 S2'
_chemical_formula_weight 1376.24
_chemical_name_systematic
; 
 ? 
;
_space_group_IT_number 18
_symmetry_cell_setting orthorhombic
_symmetry_space_group_name_Hall 'P 2 2ab'
_symmetry_space_group_name_H-M 'P 21 21 2'
_atom_sites_solution_hydrogens geom
_atom_sites_solution_primary direct
_atom_sites_solution_secondary difmap
_audit_creation_method SHELXL-97
_cell_angle_alpha 90.00
_cell_angle_beta 90.00
_cell_angle_gamma 90.00
_cell_formula_units_Z 2
_cell_length_a 15.5384(5)
_cell_length_b 25.2257(9)
_cell_length_c 8.5389(3)
_cell_measurement_reflns_used 6744
_cell_measurement_temperature 200(2)
_cell_measurement_theta_max 25.28
_cell_measurement_theta_min 2.52
_cell_volume 3347.0(2)
_computing_cell_refinement 'Bruker SMART'
_computing_data_collection 'Bruker SMART'
_computing_data_reduction 'Bruker SAINT'
_computing_molecular_graphics 'Bruker SHELXTL'
_computing_publication_material 'Bruker SHELXTL'
_computing_structure_refinement 'SHELXL-97 (Sheldrick, 1997)'
_computing_structure_solution 'SHELXS-97 (Sheldrick, 1990)'
_diffrn_ambient_temperature 200(2)
_diffrn_measured_fraction_theta_full 0.999
_diffrn_measured_fraction_theta_max 0.999
_diffrn_measurement_device_type 'CCD area detector'
_diffrn_measurement_method 'phi and omega scans'
_diffrn_radiation_monochromator graphite
_diffrn_radiation_source 'fine-focus sealed tube'
_diffrn_radiation_type MoK\a
_diffrn_radiation_wavelength 0.71073
_diffrn_reflns_av_R_equivalents 0.0349
_diffrn_reflns_av_sigmaI/netI 0.0253
_diffrn_reflns_limit_h_max 18
_diffrn_reflns_limit_h_min -18
_diffrn_reflns_limit_k_max 30
_diffrn_reflns_limit_k_min -27
_diffrn_reflns_limit_l_max 9
_diffrn_reflns_limit_l_min -10
_diffrn_reflns_number 35496
_diffrn_reflns_theta_full 25.00
_diffrn_reflns_theta_max 25.00
_diffrn_reflns_theta_min 1.54
_exptl_absorpt_coefficient_mu 0.788
_exptl_absorpt_correction_T_max 0.8584
_exptl_absorpt_correction_T_min 0.7980
_exptl_absorpt_correction_type none
_exptl_crystal_colour blue
_exptl_crystal_density_diffrn 1.366
_exptl_crystal_density_meas 0
_exptl_crystal_density_method 'not measured'
_exptl_crystal_description block
_exptl_crystal_F_000 1428
_exptl_crystal_size_max 0.30
_exptl_crystal_size_mid 0.25
_exptl_crystal_size_min 0.20
_refine_diff_density_max 1.059
_refine_diff_density_min -0.565
_refine_diff_density_rms 0.106
_refine_ls_abs_structure_details 'Flack H D (1983), Acta Cryst. A39, 876-881'
_refine_ls_abs_structure_Flack 0.00
_refine_ls_extinction_method none
_refine_ls_goodness_of_fit_ref 1.202
_refine_ls_hydrogen_treatment mixed
_refine_ls_matrix_type full
_refine_ls_number_parameters 343
_refine_ls_number_reflns 5906
_refine_ls_number_restraints 15
_refine_ls_restrained_S_all 1.230
_refine_ls_R_factor_all 0.0540
_refine_ls_R_factor_gt 0.0526
_refine_ls_shift/su_max 0.000
_refine_ls_shift/su_mean 0.000
_refine_ls_structure_factor_coef Fsqd
_refine_ls_weighting_details 'calc w=1/[\s^2^(Fo^2^)+(0.0650P)^2^+4.9674P] where P=(Fo^2^+2Fc^2^)/3'
_refine_ls_weighting_scheme calc
_refine_ls_wR_factor_gt 0.1312
_refine_ls_wR_factor_ref 0.1321
_reflns_number_gt 5754
_reflns_number_total 5906
_reflns_threshold_expression >2sigma(I)
_cod_data_source_file om900396b_si_002.cif
_cod_data_source_block t
_cod_depositor_comments
;
The following automatic conversions were performed:

'_symmetry_cell_setting' value 'Orthorhombic' changed to
'orthorhombic' according to
/home/saulius/struct/CIF-dictionaries/cif_core.dic dictionary named
'cif_core.dic' version 2.4.2 from 2011-04-26.

Automatic conversion script
Id: cif_fix_values 1715 2011-07-08 13:25:40Z adriana 
;
_cod_original_sg_symbol_H-M P2(1)2(1)2
_cod_database_code 4069741

loop_
_symmetry_equiv_pos_as_xyz
'x, y, z'
'-x, -y, z'
'-x+1/2, y+1/2, -z'
'x+1/2, -y+1/2, -z'

loop_
_atom_site_label
_atom_site_type_symbol
_atom_site_fract_x
_atom_site_fract_y
_atom_site_fract_z
_atom_site_U_iso_or_equiv
_atom_site_adp_type
_atom_site_occupancy
_atom_site_symmetry_multiplicity
_atom_site_calc_flag
_atom_site_refinement_flags
_atom_site_disorder_assembly
_atom_site_disorder_group
Ru1 Ru 0.37193(3) 0.203170(18) 0.72167(5) 0.03312(14) Uani 1 1 d . A .
C1 C 0.0000 0.0000 1.4787(9) 0.061(3) Uani 1 2 d SD . .
C2 C 0.0515(5) 0.0357(3) 1.3749(8) 0.0538(19) Uani 1 1 d . A .
C3 C 0.0271(4) 0.0213(2) 1.2098(8) 0.0358(12) Uani 1 1 d . . .
C4 C 0.0603(4) 0.0535(2) 1.0825(7) 0.0350(13) Uani 1 1 d . A .
C5 C 0.0116(4) 0.0712(2) 0.9584(7) 0.0332(12) Uani 1 1 d . . .
C6 C 0.1646(4) 0.1053(2) 0.9524(8) 0.0391(13) Uani 1 1 d . . .
C7 C 0.1470(4) 0.0737(2) 1.0790(7) 0.0344(13) Uani 1 1 d . A .
H7 H 0.1884 0.0658 1.1575 0.041 Uiso 1 1 calc R . .
C8 C -0.0800(4) 0.0606(3) 0.9200(8) 0.0444(15) Uani 1 1 d . A .
H8A H -0.0842 0.0277 0.8596 0.067 Uiso 1 1 calc R . .
H8B H -0.1030 0.0901 0.8579 0.067 Uiso 1 1 calc R . .
H8C H -0.1131 0.0571 1.0171 0.067 Uiso 1 1 calc R . .
C9 C 0.2452(4) 0.1317(2) 0.9140(8) 0.0407(14) Uani 1 1 d . A .
H9 H 0.2922 0.1253 0.9828 0.049 Uiso 1 1 calc R . .
C10 C 0.2604(4) 0.1638(2) 0.7925(8) 0.0397(13) Uani 1 1 d . . .
H10 H 0.2120 0.1698 0.7269 0.048 Uiso 1 1 calc R A .
C13 C 0.2885(6) 0.0981(4) 0.4979(12) 0.075(3) Uani 1 1 d . A .
H13A H 0.3005 0.0689 0.4254 0.113 Uiso 1 1 calc R . .
H13B H 0.2508 0.1239 0.4468 0.113 Uiso 1 1 calc R . .
H13C H 0.2602 0.0842 0.5918 0.113 Uiso 1 1 calc R . .
C12 C 0.4522(6) 0.0748(3) 0.6238(13) 0.073(2) Uani 1 1 d . A .
H12A H 0.4333 0.0654 0.7297 0.109 Uiso 1 1 calc R . .
H12B H 0.5131 0.0848 0.6261 0.109 Uiso 1 1 calc R . .
H12C H 0.4444 0.0443 0.5541 0.109 Uiso 1 1 calc R . .
C11 C 0.4351(8) 0.1425(4) 0.3603(10) 0.087(3) Uani 1 1 d . A .
H11A H 0.4280 0.1110 0.2945 0.130 Uiso 1 1 calc R . .
H11B H 0.4965 0.1506 0.3712 0.130 Uiso 1 1 calc R . .
H11C H 0.4056 0.1726 0.3116 0.130 Uiso 1 1 calc R . .
C14 C 0.5537(6) 0.2918(4) 0.7830(13) 0.086(3) Uani 1 1 d . A .
H14A H 0.6100 0.3028 0.7426 0.130 Uiso 1 1 calc R . .
H14B H 0.5611 0.2745 0.8848 0.130 Uiso 1 1 calc R . .
H14C H 0.5168 0.3231 0.7953 0.130 Uiso 1 1 calc R . .
C15 C 0.5087(6) 0.2833(4) 0.4649(10) 0.079(3) Uani 1 1 d . A .
H15A H 0.5655 0.2999 0.4557 0.118 Uiso 1 1 calc R . .
H15B H 0.4642 0.3108 0.4661 0.118 Uiso 1 1 calc R . .
H15C H 0.4992 0.2596 0.3755 0.118 Uiso 1 1 calc R . .
C16 C 0.5923(5) 0.1995(4) 0.6287(16) 0.096(3) Uani 1 1 d . A .
H16A H 0.5814 0.1748 0.5423 0.144 Uiso 1 1 calc R . .
H16B H 0.5981 0.1795 0.7267 0.144 Uiso 1 1 calc R . .
H16C H 0.6455 0.2191 0.6083 0.144 Uiso 1 1 calc R . .
C17 C 0.3365(7) 0.3408(3) 0.7875(14) 0.086(3) Uani 1 1 d . A .
H17A H 0.3016 0.3667 0.8446 0.129 Uiso 1 1 calc R . .
H17B H 0.3205 0.3412 0.6765 0.129 Uiso 1 1 calc R . .
H17C H 0.3975 0.3498 0.7983 0.129 Uiso 1 1 calc R . .
C18 C 0.2012(7) 0.2760(4) 0.8824(16) 0.101(4) Uani 1 1 d . A .
H18A H 0.1811 0.2427 0.9289 0.152 Uiso 1 1 calc R . .
H18B H 0.1763 0.2800 0.7777 0.152 Uiso 1 1 calc R . .
H18C H 0.1834 0.3058 0.9486 0.152 Uiso 1 1 calc R . .
C19 C 0.3530(10) 0.2818(4) 1.0688(10) 0.110(5) Uani 1 1 d . A .
H19A H 0.3279 0.3140 1.1140 0.165 Uiso 1 1 calc R . .
H19B H 0.4159 0.2843 1.0719 0.165 Uiso 1 1 calc R . .
H19C H 0.3342 0.2509 1.1294 0.165 Uiso 1 1 calc R . .
C22 C 0.6386(18) 0.0513(9) 1.114(2) 0.224(12) Uani 1 1 d D . .
H22A H 0.6939 0.0585 1.1671 0.269 Uiso 1 1 calc R . .
H22B H 0.6081 0.0854 1.0984 0.269 Uiso 1 1 calc R . .
C23 C 0.6549(17) 0.0249(6) 0.956(2) 0.192(10) Uani 1 1 d D . .
H23A H 0.6015 0.0083 0.9161 0.230 Uiso 1 1 calc R . .
H23B H 0.6996 -0.0029 0.9661 0.230 Uiso 1 1 calc R . .
C24 C 0.6852(14) 0.0687(6) 0.845(2) 0.27(2) Uani 1 1 d D . .
H24A H 0.6376 0.0937 0.8234 0.327 Uiso 1 1 calc R . .
H24B H 0.7334 0.0886 0.8926 0.327 Uiso 1 1 calc R . .
C26 C 0.739(2) 0.0861(10) 0.577(3) 0.38(3) Uani 1 1 d D . .
H26A H 0.6948 0.1138 0.5779 0.569 Uiso 1 1 calc R . .
H26B H 0.7434 0.0709 0.4719 0.569 Uiso 1 1 calc R . .
H26C H 0.7945 0.1015 0.6072 0.569 Uiso 1 1 calc R . .
Cl1 Cl 0.29133(12) 0.24157(8) 0.5011(2) 0.0552(4) Uani 1 1 d . . .
O1 O 0.4706(4) 0.1551(3) 0.9827(6) 0.0725(17) Uani 1 1 d . A .
F1 F -0.0643(6) 0.0407(3) 1.5167(12) 0.087(3) Uani 0.53 1 d PD A 1
F1' F -0.0291(6) 0.0096(4) 1.6169(8) 0.059(3) Uani 0.47 1 d PD . 2
F2 F 0.1345(4) 0.0272(3) 1.4038(6) 0.121(3) Uani 1 1 d . . .
F3 F 0.0406(9) 0.0848(2) 1.4070(6) 0.173(5) Uani 1 1 d . . .
P1 P 0.38907(11) 0.13003(7) 0.5527(2) 0.0445(4) Uani 1 1 d . . .
P2 P 0.50350(12) 0.24536(8) 0.6451(2) 0.0519(5) Uani 1 1 d . . .
P3 P 0.31773(15) 0.27488(8) 0.8677(2) 0.0569(5) Uani 1 1 d . . .
S1 S 0.07301(10) 0.11102(6) 0.83634(18) 0.0399(3) Uani 1 1 d . A .
C20 C 0.4324(5) 0.1738(3) 0.8856(8) 0.0466(16) Uani 1 1 d . . .
C25 C 0.7145(14) 0.0426(7) 0.694(2) 0.28(2) Uani 1 1 d D . .
H25A H 0.6675 0.0205 0.6504 0.338 Uiso 1 1 calc R . .
H25B H 0.7647 0.0195 0.7144 0.338 Uiso 1 1 calc R . .
C21 C 0.584(2) 0.0141(12) 1.211(4) 0.59(6) Uani 1 1 d D . .
H21A H 0.6164 0.0037 1.3050 0.891 Uiso 1 1 calc R . .
H21B H 0.5705 -0.0176 1.1494 0.891 Uiso 1 1 calc R . .
H21C H 0.5310 0.0320 1.2417 0.891 Uiso 1 1 calc R . .

loop_
_atom_site_aniso_label
_atom_site_aniso_U_11
_atom_site_aniso_U_22
_atom_site_aniso_U_33
_atom_site_aniso_U_23
_atom_site_aniso_U_13
_atom_site_aniso_U_12
Ru1 0.0311(2) 0.0371(2) 0.0311(2) 0.00816(19) 0.00089(19) -0.00693(19)
C1 0.046(6) 0.116(10) 0.022(5) 0.000 0.000 -0.026(6)
C2 0.072(5) 0.056(4) 0.033(3) 0.003(3) -0.015(3) -0.026(4)
C3 0.033(3) 0.038(3) 0.036(3) -0.002(3) -0.001(3) -0.005(2)
C4 0.035(3) 0.035(3) 0.035(3) -0.005(2) 0.001(3) -0.005(2)
C5 0.036(3) 0.034(3) 0.030(3) 0.000(2) 0.000(2) -0.008(2)
C6 0.042(3) 0.033(3) 0.043(3) 0.002(3) 0.001(3) -0.009(3)
C7 0.033(3) 0.040(3) 0.030(3) 0.001(2) 0.000(2) -0.007(2)
C8 0.037(3) 0.049(4) 0.047(4) 0.003(3) 0.000(3) -0.001(3)
C9 0.033(3) 0.045(3) 0.045(4) 0.005(3) -0.002(3) -0.011(3)
C10 0.029(3) 0.041(3) 0.050(4) 0.002(3) 0.005(3) -0.009(2)
C13 0.061(5) 0.084(6) 0.080(6) -0.034(5) -0.011(5) -0.010(4)
C12 0.069(5) 0.049(4) 0.101(7) 0.000(5) -0.006(5) 0.006(4)
C11 0.122(8) 0.087(7) 0.051(5) -0.011(5) 0.027(5) 0.000(6)
C14 0.075(6) 0.083(6) 0.101(7) 0.026(6) -0.022(5) -0.044(5)
C15 0.094(6) 0.084(6) 0.059(5) 0.038(5) 0.007(5) -0.038(5)
C16 0.045(4) 0.099(7) 0.145(10) 0.011(8) 0.018(5) -0.018(5)
C17 0.111(7) 0.046(4) 0.101(7) -0.003(5) 0.021(7) 0.004(4)
C18 0.096(7) 0.073(6) 0.134(10) -0.010(7) 0.045(7) 0.017(6)
C19 0.200(14) 0.085(7) 0.044(5) -0.011(4) 0.022(7) 0.016(8)
C22 0.21(3) 0.27(3) 0.19(2) 0.00(2) -0.03(2) -0.05(2)
C23 0.22(3) 0.122(14) 0.23(3) 0.007(16) -0.01(2) 0.011(16)
C24 0.152(18) 0.19(2) 0.48(6) -0.18(3) -0.11(3) 0.057(17)
C26 0.39(5) 0.34(4) 0.41(5) 0.25(4) 0.25(4) 0.28(4)
Cl1 0.0499(9) 0.0668(11) 0.0488(9) 0.0177(8) -0.0068(8) 0.0065(8)
O1 0.068(4) 0.101(4) 0.048(3) 0.033(3) -0.017(3) -0.003(3)
F1 0.086(7) 0.098(8) 0.076(7) -0.024(6) 0.027(6) -0.029(6)
F1' 0.090(9) 0.060(7) 0.026(4) -0.004(4) 0.007(4) -0.018(6)
F2 0.076(4) 0.236(8) 0.051(3) 0.038(4) -0.028(3) -0.083(5)
F3 0.418(16) 0.057(3) 0.043(3) -0.014(3) -0.027(6) 0.023(6)
P1 0.0419(9) 0.0469(9) 0.0448(9) -0.0014(7) 0.0015(7) -0.0049(7)
P2 0.0461(10) 0.0554(10) 0.0542(11) 0.0179(9) 0.0021(8) -0.0205(8)
P3 0.0750(13) 0.0454(10) 0.0503(11) -0.0025(8) 0.0136(10) -0.0060(9)
S1 0.0397(8) 0.0426(8) 0.0376(8) 0.0093(6) 0.0006(6) -0.0074(6)
C20 0.046(4) 0.051(4) 0.043(4) 0.008(3) 0.008(3) -0.018(3)
C25 0.25(3) 0.152(18) 0.44(5) -0.12(3) -0.20(3) 0.085(19)
C21 0.62(9) 0.45(6) 0.72(10) 0.42(7) 0.47(8) 0.31(7)

loop_
_atom_type_symbol
_atom_type_description
_atom_type_scat_dispersion_real
_atom_type_scat_dispersion_imag
_atom_type_scat_source
C C 0.0033 0.0016 'International Tables Vol C Tables 4.2.6.8 and 6.1.1.4'
H H 0.0000 0.0000 'International Tables Vol C Tables 4.2.6.8 and 6.1.1.4'
O O 0.0106 0.0060 'International Tables Vol C Tables 4.2.6.8 and 6.1.1.4'
F F 0.0171 0.0103 'International Tables Vol C Tables 4.2.6.8 and 6.1.1.4'
P P 0.1023 0.0942 'International Tables Vol C Tables 4.2.6.8 and 6.1.1.4'
S S 0.1246 0.1234 'International Tables Vol C Tables 4.2.6.8 and 6.1.1.4'
Cl Cl 0.1484 0.1585 'International Tables Vol C Tables 4.2.6.8 and 6.1.1.4'
Ru Ru -1.2594 0.8363 'International Tables Vol C Tables 4.2.6.8 and 6.1.1.4'

loop_
_geom_angle_atom_site_label_1
_geom_angle_atom_site_label_2
_geom_angle_atom_site_label_3
_geom_angle
_geom_angle_site_symmetry_1
_geom_angle_site_symmetry_3
C20 Ru1 C10 90.7(3) . .
C20 Ru1 P3 95.1(2) . .
C10 Ru1 P3 85.12(18) . .
C20 Ru1 P1 95.3(2) . .
C10 Ru1 P1 84.18(18) . .
P3 Ru1 P1 165.13(7) . .
C20 Ru1 P2 87.2(2) . .
C10 Ru1 P2 177.56(18) . .
P3 Ru1 P2 96.23(8) . .
P1 Ru1 P2 94.84(7) . .
C20 Ru1 Cl1 179.4(2) . .
C10 Ru1 Cl1 89.22(19) . .
P3 Ru1 Cl1 85.46(8) . .
P1 Ru1 Cl1 84.10(7) . .
P2 Ru1 Cl1 92.90(7) . .
F1' C1 F1' 47.0(8) 2 .
F1' C1 F1 55.0(6) 2 2
F1' C1 F1 99.7(7) . 2
F1' C1 F1 99.7(7) 2 .
F1' C1 F1 55.0(6) . .
F1 C1 F1 154.5(10) 2 .
F1' C1 C2 118.0(5) 2 .
F1' C1 C2 128.1(6) . .
F1 C1 C2 100.9(5) 2 .
F1 C1 C2 94.2(5) . .
F1' C1 C2 128.1(6) 2 2
F1' C1 C2 118.0(5) . 2
F1 C1 C2 94.2(5) 2 2
F1 C1 C2 100.9(5) . 2
C2 C1 C2 107.3(7) . 2
F3 C2 F2 104.2(8) . .
F3 C2 C1 112.7(8) . .
F2 C2 C1 108.1(6) . .
F3 C2 C3 113.7(6) . .
F2 C2 C3 112.3(7) . .
C1 C2 C3 105.9(5) . .
C3 C3 C4 131.3(3) 2 .
C3 C3 C2 110.2(3) 2 .
C4 C3 C2 118.5(5) . .
C5 C4 C7 112.5(5) . .
C5 C4 C3 124.2(5) . .
C7 C4 C3 123.1(5) . .
C4 C5 C8 129.7(6) . .
C4 C5 S1 110.4(4) . .
C8 C5 S1 119.9(5) . .
C7 C6 C9 127.9(6) . .
C7 C6 S1 109.6(4) . .
C9 C6 S1 122.6(5) . .
C6 C7 C4 114.1(5) . .
C6 C7 H7 122.9 . .
C4 C7 H7 122.9 . .
C5 C8 H8A 109.5 . .
C5 C8 H8B 109.5 . .
H8A C8 H8B 109.5 . .
C5 C8 H8C 109.5 . .
H8A C8 H8C 109.5 . .
H8B C8 H8C 109.5 . .
C10 C9 C6 127.1(6) . .
C10 C9 H9 116.4 . .
C6 C9 H9 116.4 . .
C9 C10 Ru1 131.3(5) . .
C9 C10 H10 114.4 . .
Ru1 C10 H10 114.4 . .
P1 C13 H13A 109.5 . .
P1 C13 H13B 109.5 . .
H13A C13 H13B 109.5 . .
P1 C13 H13C 109.5 . .
H13A C13 H13C 109.5 . .
H13B C13 H13C 109.5 . .
P1 C12 H12A 109.5 . .
P1 C12 H12B 109.5 . .
H12A C12 H12B 109.5 . .
P1 C12 H12C 109.5 . .
H12A C12 H12C 109.5 . .
H12B C12 H12C 109.5 . .
P1 C11 H11A 109.5 . .
P1 C11 H11B 109.5 . .
H11A C11 H11B 109.5 . .
P1 C11 H11C 109.5 . .
H11A C11 H11C 109.5 . .
H11B C11 H11C 109.5 . .
P2 C14 H14A 109.5 . .
P2 C14 H14B 109.5 . .
H14A C14 H14B 109.5 . .
P2 C14 H14C 109.5 . .
H14A C14 H14C 109.5 . .
H14B C14 H14C 109.5 . .
P2 C15 H15A 109.5 . .
P2 C15 H15B 109.5 . .
H15A C15 H15B 109.5 . .
P2 C15 H15C 109.5 . .
H15A C15 H15C 109.5 . .
H15B C15 H15C 109.5 . .
P2 C16 H16A 109.5 . .
P2 C16 H16B 109.5 . .
H16A C16 H16B 109.5 . .
P2 C16 H16C 109.5 . .
H16A C16 H16C 109.5 . .
H16B C16 H16C 109.5 . .
P3 C17 H17A 109.5 . .
P3 C17 H17B 109.5 . .
H17A C17 H17B 109.5 . .
P3 C17 H17C 109.5 . .
H17A C17 H17C 109.5 . .
H17B C17 H17C 109.5 . .
P3 C18 H18A 109.5 . .
P3 C18 H18B 109.5 . .
H18A C18 H18B 109.5 . .
P3 C18 H18C 109.5 . .
H18A C18 H18C 109.5 . .
H18B C18 H18C 109.5 . .
P3 C19 H19A 109.5 . .
P3 C19 H19B 109.5 . .
H19A C19 H19B 109.5 . .
P3 C19 H19C 109.5 . .
H19A C19 H19C 109.5 . .
H19B C19 H19C 109.5 . .
C21 C22 C23 107.9(10) . .
C21 C22 H22A 110.1 . .
C23 C22 H22A 110.1 . .
C21 C22 H22B 110.1 . .
C23 C22 H22B 110.1 . .
H22A C22 H22B 108.4 . .
C22 C23 C24 106.5(9) . .
C22 C23 H23A 110.4 . .
C24 C23 H23A 110.4 . .
C22 C23 H23B 110.4 . .
C24 C23 H23B 110.4 . .
H23A C23 H23B 108.6 . .
C25 C24 C23 107.9(9) . .
C25 C24 H24A 110.1 . .
C23 C24 H24A 110.1 . .
C25 C24 H24B 110.1 . .
C23 C24 H24B 110.1 . .
H24A C24 H24B 108.4 . .
C25 C26 H26A 109.5 . .
C25 C26 H26B 109.5 . .
H26A C26 H26B 109.5 . .
C25 C26 H26C 109.5 . .
H26A C26 H26C 109.5 . .
H26B C26 H26C 109.5 . .
F1' F1' C1 66.5(4) 2 .
C12 P1 C11 102.9(5) . .
C12 P1 C13 102.2(4) . .
C11 P1 C13 100.5(5) . .
C12 P1 Ru1 117.3(3) . .
C11 P1 Ru1 117.5(3) . .
C13 P1 Ru1 114.1(3) . .
C16 P2 C15 103.8(5) . .
C16 P2 C14 97.7(5) . .
C15 P2 C14 100.9(4) . .
C16 P2 Ru1 112.8(3) . .
C15 P2 Ru1 120.2(3) . .
C14 P2 Ru1 118.1(3) . .
C19 P3 C18 103.6(7) . .
C19 P3 C17 102.7(5) . .
C18 P3 C17 99.9(5) . .
C19 P3 Ru1 117.9(4) . .
C18 P3 Ru1 113.9(4) . .
C17 P3 Ru1 116.4(3) . .
C5 S1 C6 93.4(3) . .
O1 C20 Ru1 178.0(7) . .
C24 C25 C26 108.5(9) . .
C24 C25 H25A 110.0 . .
C26 C25 H25A 110.0 . .
C24 C25 H25B 110.0 . .
C26 C25 H25B 110.0 . .
H25A C25 H25B 108.4 . .
C22 C21 H21A 109.5 . .
C22 C21 H21B 109.5 . .
H21A C21 H21B 109.5 . .
C22 C21 H21C 109.5 . .
H21A C21 H21C 109.5 . .
H21B C21 H21C 109.5 . .

loop_
_geom_bond_atom_site_label_1
_geom_bond_atom_site_label_2
_geom_bond_distance
_geom_bond_site_symmetry_2
Ru1 C20 1.841(7) .
Ru1 C10 2.086(5) .
Ru1 P3 2.353(2) .
Ru1 P1 2.3569(18) .
Ru1 P2 2.3958(17) .
Ru1 Cl1 2.4607(18) .
C1 F1' 1.287(8) 2
C1 F1' 1.287(8) .
C1 F1 1.468(7) 2
C1 F1 1.468(7) .
C1 C2 1.496(8) .
C1 C2 1.496(8) 2
C2 F3 1.278(9) .
C2 F2 1.331(10) .
C2 C3 1.504(9) .
C3 C3 1.365(11) 2
C3 C4 1.452(9) .
C4 C5 1.376(9) .
C4 C7 1.441(8) .
C5 C8 1.485(9) .
C5 S1 1.734(6) .
C6 C7 1.371(9) .
C6 C9 1.456(8) .
C6 S1 1.740(7) .
C7 H7 0.9500 .
C8 H8A 0.9800 .
C8 H8B 0.9800 .
C8 H8C 0.9800 .
C9 C10 1.339(9) .
C9 H9 0.9500 .
C10 H10 0.9500 .
C13 P1 1.820(8) .
C13 H13A 0.9800 .
C13 H13B 0.9800 .
C13 H13C 0.9800 .
C12 P1 1.809(8) .
C12 H12A 0.9800 .
C12 H12B 0.9800 .
C12 H12C 0.9800 .
C11 P1 1.819(9) .
C11 H11A 0.9800 .
C11 H11B 0.9800 .
C11 H11C 0.9800 .
C14 P2 1.836(9) .
C14 H14A 0.9800 .
C14 H14B 0.9800 .
C14 H14C 0.9800 .
C15 P2 1.813(7) .
C15 H15A 0.9800 .
C15 H15B 0.9800 .
C15 H15C 0.9800 .
C16 P2 1.806(10) .
C16 H16A 0.9800 .
C16 H16B 0.9800 .
C16 H16C 0.9800 .
C17 P3 1.821(9) .
C17 H17A 0.9800 .
C17 H17B 0.9800 .
C17 H17C 0.9800 .
C18 P3 1.815(11) .
C18 H18A 0.9800 .
C18 H18B 0.9800 .
C18 H18C 0.9800 .
C19 P3 1.811(10) .
C19 H19A 0.9800 .
C19 H19B 0.9800 .
C19 H19C 0.9800 .
C22 C21 1.512(10) .
C22 C23 1.523(10) .
C22 H22A 0.9900 .
C22 H22B 0.9900 .
C23 C24 1.531(10) .
C23 H23A 0.9900 .
C23 H23B 0.9900 .
C24 C25 1.516(9) .
C24 H24A 0.9900 .
C24 H24B 0.9900 .
C26 C25 1.531(10) .
C26 H26A 0.9800 .
C26 H26B 0.9800 .
C26 H26C 0.9800 .
O1 C20 1.124(8) .
F1' F1' 1.026(17) 2
C25 H25A 0.9900 .
C25 H25B 0.9900 .
C21 H21A 0.9800 .
C21 H21B 0.9800 .
C21 H21C 0.9800 .

loop_
_geom_hbond_atom_site_label_D
_geom_hbond_atom_site_label_H
_geom_hbond_atom_site_label_A
_geom_hbond_distance_DH
_geom_hbond_distance_HA
_geom_hbond_distance_DA
_geom_hbond_angle_DHA
_geom_hbond_site_symmetry_A
C7 H7 F2 0.95 2.46 3.018(8) 117.1 .
C16 H16C Cl1 0.98 2.64 3.607(9) 167.4 4_556

loop_
_geom_torsion_atom_site_label_1
_geom_torsion_atom_site_label_2
_geom_torsion_atom_site_label_3
_geom_torsion_atom_site_label_4
_geom_torsion
_geom_torsion_site_symmetry_1
_geom_torsion_site_symmetry_4
F1' C1 C2 F3 -79.5(9) 2 .
F1' C1 C2 F3 -23.9(11) . .
F1 C1 C2 F3 -135.5(8) 2 .
F1 C1 C2 F3 23.8(9) . .
C2 C1 C2 F3 126.6(9) 2 .
F1' C1 C2 F2 35.0(9) 2 .
F1' C1 C2 F2 90.7(9) . .
F1 C1 C2 F2 -21.0(8) 2 .
F1 C1 C2 F2 138.4(7) . .
C2 C1 C2 F2 -118.9(7) 2 .
F1' C1 C2 C3 155.6(6) 2 .
F1' C1 C2 C3 -148.8(7) . .
F1 C1 C2 C3 99.6(7) 2 .
F1 C1 C2 C3 -101.1(7) . .
C2 C1 C2 C3 1.7(3) 2 .
F3 C2 C3 C3 -129.1(10) . 2
F2 C2 C3 C3 113.0(8) . 2
C1 C2 C3 C3 -4.8(9) . 2
F3 C2 C3 C4 49.3(11) . .
F2 C2 C3 C4 -68.7(9) . .
C1 C2 C3 C4 173.6(5) . .
C3 C3 C4 C5 43.1(12) 2 .
C2 C3 C4 C5 -134.9(7) . .
C3 C3 C4 C7 -141.8(8) 2 .
C2 C3 C4 C7 40.2(9) . .
C7 C4 C5 C8 -178.9(6) . .
C3 C4 C5 C8 -3.4(10) . .
C7 C4 C5 S1 1.5(6) . .
C3 C4 C5 S1 177.0(5) . .
C9 C6 C7 C4 -179.9(6) . .
S1 C6 C7 C4 0.6(7) . .
C5 C4 C7 C6 -1.4(8) . .
C3 C4 C7 C6 -177.0(6) . .
C7 C6 C9 C10 -177.6(7) . .
S1 C6 C9 C10 1.8(10) . .
C6 C9 C10 Ru1 -179.1(5) . .
C20 Ru1 C10 C9 1.4(7) . .
P3 Ru1 C10 C9 -93.7(6) . .
P1 Ru1 C10 C9 96.7(6) . .
P2 Ru1 C10 C9 30(5) . .
Cl1 Ru1 C10 C9 -179.2(6) . .
C21 C22 C23 C24 163(3) . .
C22 C23 C24 C25 172(2) . .
F1 C1 F1' F1' 17.3(12) 2 2
F1 C1 F1' F1' -159.1(14) . 2
C2 C1 F1' F1' -94.9(11) . 2
C2 C1 F1' F1' 117.3(10) 2 2
C20 Ru1 P1 C12 -2.0(4) . .
C10 Ru1 P1 C12 -92.1(4) . .
P3 Ru1 P1 C12 -136.3(4) . .
P2 Ru1 P1 C12 85.6(4) . .
Cl1 Ru1 P1 C12 178.0(4) . .
C20 Ru1 P1 C11 -125.5(5) . .
C10 Ru1 P1 C11 144.4(5) . .
P3 Ru1 P1 C11 100.2(5) . .
P2 Ru1 P1 C11 -37.9(4) . .
Cl1 Ru1 P1 C11 54.5(4) . .
C20 Ru1 P1 C13 117.4(4) . .
C10 Ru1 P1 C13 27.2(4) . .
P3 Ru1 P1 C13 -17.0(5) . .
P2 Ru1 P1 C13 -155.0(4) . .
Cl1 Ru1 P1 C13 -62.6(4) . .
C20 Ru1 P2 C16 51.8(5) . .
C10 Ru1 P2 C16 23(5) . .
P3 Ru1 P2 C16 146.6(5) . .
P1 Ru1 P2 C16 -43.3(5) . .
Cl1 Ru1 P2 C16 -127.6(5) . .
C20 Ru1 P2 C15 174.8(5) . .
C10 Ru1 P2 C15 146(5) . .
P3 Ru1 P2 C15 -90.4(4) . .
P1 Ru1 P2 C15 79.7(4) . .
Cl1 Ru1 P2 C15 -4.6(4) . .
C20 Ru1 P2 C14 -61.2(4) . .
C10 Ru1 P2 C14 -90(5) . .
P3 Ru1 P2 C14 33.6(4) . .
P1 Ru1 P2 C14 -156.3(4) . .
Cl1 Ru1 P2 C14 119.4(4) . .
C20 Ru1 P3 C19 3.8(6) . .
C10 Ru1 P3 C19 94.1(6) . .
P1 Ru1 P3 C19 138.2(6) . .
P2 Ru1 P3 C19 -83.9(5) . .
Cl1 Ru1 P3 C19 -176.3(5) . .
C20 Ru1 P3 C18 -117.9(5) . .
C10 Ru1 P3 C18 -27.7(5) . .
P1 Ru1 P3 C18 16.5(6) . .
P2 Ru1 P3 C18 154.4(5) . .
Cl1 Ru1 P3 C18 61.9(5) . .
C20 Ru1 P3 C17 126.6(5) . .
C10 Ru1 P3 C17 -143.2(5) . .
P1 Ru1 P3 C17 -99.0(5) . .
P2 Ru1 P3 C17 38.9(4) . .
Cl1 Ru1 P3 C17 -53.6(4) . .
C4 C5 S1 C6 -1.0(5) . .
C8 C5 S1 C6 179.4(5) . .
C7 C6 S1 C5 0.2(5) . .
C9 C6 S1 C5 -179.4(6) . .
C10 Ru1 C20 O1 111(20) . .
P3 Ru1 C20 O1 -164(20) . .
P1 Ru1 C20 O1 27(20) . .
P2 Ru1 C20 O1 -68(20) . .
Cl1 Ru1 C20 O1 30(36) . .
C23 C24 C25 C26 176(2) . .
